data_1525552
loop_
_publ_author_name
'Akashi, H.'

_publ_section_title
;
 X-ray structure determination of (Cr (N O) (N H3)5) (Cl O4)2
;
_journal_name_full 'Bull. Res. Inst. Nat. Sci. Okayama Univ. of Sci.'
_journal_page_first 111
_journal_page_last 113
_journal_volume 26
_journal_year 2000
_chemical_formula_sum 'Cl2 Cr H15 N6 O9'
_chemical_name_systematic '(Cr (N O) (N H3)5) (Cl O4)2'
_space_group_IT_number 62
_symmetry_space_group_name_Hall '-P 2ac 2n'
_symmetry_space_group_name_H-M 'P n m a'
_cell_angle_alpha 90
_cell_angle_beta 90
_cell_angle_gamma 90
_cell_formula_units_Z 4
_cell_length_a 15.79
_cell_length_b 11.488
_cell_length_c 7.939
_cell_volume 1440.099
_citation_journal_id_ASTM SKHDFD
_cod_data_source_file Akashi_SKHDFD_2000_861.cif
_cod_data_source_block H15Cl2Cr1N6O9
_cod_original_formula_sum 'H15 Cl2 Cr1 N6 O9'
_cod_database_code 1525552

loop_
_symmetry_equiv_pos_as_xyz
x,y,z
-x+1/2,-y,z+1/2
x+1/2,-y+1/2,-z+1/2
-x,y+1/2,-z
-x,-y,-z
x-1/2,y,-z-1/2
-x-1/2,y-1/2,z-1/2
x,-y-1/2,z

loop_
_atom_site_label
_atom_site_type_symbol
_atom_site_fract_x
_atom_site_fract_y
_atom_site_fract_z
_atom_site_occupancy
_atom_site_U_iso_or_equiv
Cl1 Cl+7 0.13649 0.5013 0.1884 1 0.0
O8 O-2 0.162 0.385 0.15 0.2 0.0
H5 H+1 0.2151 0.3178 0.523 1 0.0
O5 O-2 0.092 0.508 0.351 0.2 0.0
O16 O-2 0.17 0.601 0.114 0.2 0.0
N5 N-3 0.113 0.433 0.6919 1 0.0
H3 H+1 0.0254 0.3199 0.9276 1 0.0
O18 O-2 0.138 0.619 0.113 0.2 0.0
O15 O-2 0.142 0.628 0.195 0.2 0.0
H4 H+1 -0.0259 0.25 0.8455 1 0.0
H7 H+1 0.1575 0.4502 0.6843 1 0.0
O2 O-2 0.066 0.471 0.301 0.2 0.0
H9 H+1 0.0752 0.4467 0.7257 1 0.0
O20 O-2 0.05 0.488 0.086 0.2 0.0
H6 H+1 0.1816 0.25 0.3945 1 0.0
N3 N-3 0.0284 0.25 0.8947 1 0.0
N1 N+1 0.0252 0.25 0.5419 1 0.0
O6 O-2 0.118 0.377 0.177 0.2 0.0
O4 O-2 0.064 0.529 0.291 0.2 0.0
Cr1 Cr+3 0.10622 0.25 0.678 1 0.0
H8 H+1 0.1061 0.4439 0.6274 1 0.0
O11 O-2 0.217 0.484 0.277 0.2 0.0
O9 O-2 0.183 0.522 0.349 0.2 0.0
O14 O-2 0.191 0.528 0.051 0.2 0.0
O7 O-2 0.131 0.406 0.092 0.2 0.0
N4 N-3 0.1998 0.25 0.4896 1 0.0
O12 O-2 0.203 0.422 0.177 0.2 0.0
O1 O-2 -0.0323 0.25 0.4447 1 0.0
O3 O-2 0.065 0.447 0.187 0.2 0.0
O19 O-2 0.069 0.508 0.04 0.2 0.0
N2 N-3 0.2107 0.25 0.8528 1 0.0
O13 O-2 0.204 0.461 0.075 0.2 0.0
H2 H+1 0.1966 0.25 0.9867 1 0.0
O21 O-2 0.114 0.564 0.326 0.2 0.0
H1 H+1 0.2456 0.2934 0.8427 1 0.0
O17 O-2 0.142 0.576 0.045 0.2 0.0
O10 O-2 0.207 0.497 0.333 0.2 0.0
